data_4128578
loop_
_publ_author_name
'Hanson, Carly S.'
'Psaltakis, Mary C.'
'Cortes, Janiel J.'
'Devery, 3rd, James J'

_publ_section_title
;
 Catalyst Behavior in Metal-Catalyzed Carbonyl-Olefin Metathesis.
;
_journal_issue 30
_journal_name_full 'Journal of the American Chemical Society'
_journal_page_first 11870
_journal_page_last 11880
_journal_paper_doi 10.1021/jacs.9b02613
_journal_volume 141
_journal_year 2019
_chemical_formula_moiety 'C28 H24 Cl2 Fe O4, Cl4 Fe'
_chemical_formula_sum 'C28 H24 Cl6 Fe2 O4'
_chemical_formula_weight 748.87
_space_group_crystal_system triclinic
_space_group_IT_number 2
_space_group_name_Hall '-P 1'
_space_group_name_H-M_alt 'P -1'
_atom_sites_solution_hydrogens geom
_atom_sites_solution_primary dual
_audit_creation_date 2018-07-19
_audit_creation_method
;
Olex2 1.2
(compiled 2018.05.29 svn.r3508 for OlexSys, GUI svn.r5506)
;
_cell_angle_alpha 93.2595(9)
_cell_angle_beta 92.3269(8)
_cell_angle_gamma 94.7368(8)
_cell_formula_units_Z 2
_cell_length_a 10.4909(4)
_cell_length_b 11.3351(4)
_cell_length_c 13.4760(5)
_cell_measurement_reflns_used 9903
_cell_measurement_temperature 100(2)
_cell_measurement_theta_max 34.603
_cell_measurement_theta_min 2.769
_cell_volume 1592.79(10)
_computing_cell_refinement 'SAINT V8.38A (?, 2016)'
_computing_data_collection 'APEX2 V2014.11-0 (Bruker, 2014)'
_computing_data_reduction 'SAINT V8.38A (?, 2016)'
_computing_molecular_graphics 'Olex2 (Dolomanov et al., 2009)'
_computing_publication_material 'Olex2 (Dolomanov et al., 2009)'
_computing_structure_refinement 'ShelXL (Sheldrick, 2015)'
_computing_structure_solution 'ShelXT (Sheldrick, 2015)'
_diffrn_ambient_temperature 100.02
_diffrn_detector_area_resol_mean 8
_diffrn_measured_fraction_theta_full 0.997
_diffrn_measured_fraction_theta_max 0.992
_diffrn_measurement_device_type 'Bruker Kappa APEX CCD area detector'
_diffrn_measurement_method '\w and \f scans'
_diffrn_radiation_monochromator 'MX optics'
_diffrn_radiation_type MoK\a
_diffrn_radiation_wavelength 0.71073
_diffrn_reflns_av_R_equivalents 0.0461
_diffrn_reflns_av_unetI/netI 0.0462
_diffrn_reflns_Laue_measured_fraction_full 0.997
_diffrn_reflns_Laue_measured_fraction_max 0.992
_diffrn_reflns_limit_h_max 16
_diffrn_reflns_limit_h_min -15
_diffrn_reflns_limit_k_max 17
_diffrn_reflns_limit_k_min -18
_diffrn_reflns_limit_l_max 21
_diffrn_reflns_limit_l_min -21
_diffrn_reflns_number 47261
_diffrn_reflns_point_group_measured_fraction_full 0.997
_diffrn_reflns_point_group_measured_fraction_max 0.992
_diffrn_reflns_theta_full 25.242
_diffrn_reflns_theta_max 34.777
_diffrn_reflns_theta_min 1.515
_diffrn_source microsource
_exptl_absorpt_coefficient_mu 1.446
_exptl_absorpt_correction_T_max 0.7468
_exptl_absorpt_correction_T_min 0.6910
_exptl_absorpt_correction_type multi-scan
_exptl_absorpt_process_details
'SADABS-2016/2 (Bruker,2016/2) was used for absorption correction. wR2(int) was 0.0565 before and 0.0520 after correction. The Ratio of minimum to maximum transmission is 0.9253. The \l/2 correction factor is Not present.'
_exptl_crystal_colour orange
_exptl_crystal_density_diffrn 1.561
_exptl_crystal_description block
_exptl_crystal_F_000 756
_exptl_crystal_recrystallization_method 'The material was recrystallised from --- by as supplied'
_exptl_crystal_size_max 0.335
_exptl_crystal_size_mid 0.128
_exptl_crystal_size_min 0.055
_refine_diff_density_max 0.546
_refine_diff_density_min -0.420
_refine_diff_density_rms 0.077
_refine_ls_extinction_method none
_refine_ls_goodness_of_fit_ref 1.013
_refine_ls_hydrogen_treatment constr
_refine_ls_matrix_type full
_refine_ls_number_parameters 361
_refine_ls_number_reflns 13664
_refine_ls_number_restraints 0
_refine_ls_restrained_S_all 1.013
_refine_ls_R_factor_all 0.0512
_refine_ls_R_factor_gt 0.0321
_refine_ls_shift/su_max 0.002
_refine_ls_shift/su_mean 0.000
_refine_ls_structure_factor_coef Fsqd
_refine_ls_weighting_details 'w=1/[\s^2^(Fo^2^)+(0.0227P)^2^+0.4957P] where P=(Fo^2^+2Fc^2^)/3'
_refine_ls_weighting_scheme calc
_refine_ls_wR_factor_gt 0.0694
_refine_ls_wR_factor_ref 0.0759
_reflns_Friedel_coverage 0.000
_reflns_number_gt 10472
_reflns_number_total 13664
_reflns_threshold_expression 'I > 2\s(I)'
_cod_data_source_file ja9b02613_si_002.cif
_cod_data_source_block cx1351
_cod_database_code 4128578
_shelx_shelxl_version_number 2018/1
_shelx_space_group_comment
;
The symmetry employed for this shelxl refinement is uniquely defined
by the following loop, which should always be used as a source of
symmetry information in preference to the above space-group names.
They are only intended as comments.
;
_shelx_estimated_absorpt_t_max 0.925
_shelx_estimated_absorpt_t_min 0.643
_olex2_refinement_description
;
1. Fixed Uiso
 At 1.2 times of:
  All C(H) groups
2.a Aromatic/amide H refined with riding coordinates:
 C1(H1), C3(H3), C4(H4), C5(H5), C6(H6), C7(H7), C8(H8), C10(H10), C11(H11),
 C12(H12), C13(H13), C14(H14), C15(H15), C17(H17), C18(H18), C19(H19), C20(H20),
  C21(H21), C22(H22), C24(H24), C25(H25), C26(H26), C27(H27), C28(H28)
;
_olex2_date_sample_data_collection 2018-07-18
_olex2_date_sample_submission 2018-07-18
_olex2_diffrn_ambient_temperature_device 'Oxford Cryosystems'
_olex2_exptl_crystal_mounting_method 'The crystal was mounted on a MITIGEN holder in Paratone'
_olex2_submission_original_sample_id cx1351
_olex2_submission_special_instructions 'No special instructions were received'

loop_
_space_group_symop_operation_xyz
'x, y, z'
'-x, -y, -z'

loop_
_atom_site_label
_atom_site_type_symbol
_atom_site_fract_x
_atom_site_fract_y
_atom_site_fract_z
_atom_site_U_iso_or_equiv
_atom_site_adp_type
_atom_site_occupancy
_atom_site_site_symmetry_order
_atom_site_calc_flag
_atom_site_refinement_flags_posn
Fe1 Fe 0.56543(2) 0.85011(2) 0.25490(2) 0.01217(4) Uani 1 1 d .
Cl1 Cl 0.52726(3) 1.00046(3) 0.36272(3) 0.01878(6) Uani 1 1 d .
Cl2 Cl 0.62270(3) 0.95216(3) 0.12488(3) 0.01895(6) Uani 1 1 d .
O1 O 0.37562(9) 0.81792(8) 0.20735(7) 0.01608(17) Uani 1 1 d .
O2 O 0.49833(9) 0.72436(8) 0.35602(7) 0.01596(17) Uani 1 1 d .
O3 O 0.59299(9) 0.69046(8) 0.17584(7) 0.01488(17) Uani 1 1 d .
O4 O 0.74414(8) 0.82937(8) 0.31811(7) 0.01555(17) Uani 1 1 d .
C1 C 0.29885(12) 0.89115(11) 0.18750(10) 0.0161(2) Uani 1 1 d .
H1 H 0.328722 0.972753 0.190150 0.019 Uiso 1 1 calc R
C2 C 0.16580(12) 0.85785(11) 0.16048(10) 0.0146(2) Uani 1 1 d .
C3 C 0.11409(13) 0.74073(11) 0.16665(11) 0.0186(2) Uani 1 1 d .
H3 H 0.166346 0.682087 0.188969 0.022 Uiso 1 1 calc R
C4 C -0.01355(13) 0.71123(12) 0.14000(12) 0.0228(3) Uani 1 1 d .
H4 H -0.049566 0.632089 0.144249 0.027 Uiso 1 1 calc R
C5 C -0.08940(13) 0.79748(13) 0.10692(11) 0.0207(3) Uani 1 1 d .
H5 H -0.176711 0.776230 0.087475 0.025 Uiso 1 1 calc R
C6 C -0.03929(13) 0.91406(12) 0.10193(10) 0.0188(2) Uani 1 1 d .
H6 H -0.092264 0.972443 0.080149 0.023 Uiso 1 1 calc R
C7 C 0.08868(13) 0.94483(12) 0.12896(10) 0.0176(2) Uani 1 1 d .
H7 H 0.123747 1.024491 0.126080 0.021 Uiso 1 1 calc R
C8 C 0.48583(13) 0.73756(11) 0.44639(10) 0.0166(2) Uani 1 1 d .
H8 H 0.523874 0.808338 0.480311 0.020 Uiso 1 1 calc R
C9 C 0.41655(12) 0.65149(11) 0.50386(10) 0.0151(2) Uani 1 1 d .
C10 C 0.35999(12) 0.54390(11) 0.45975(10) 0.0167(2) Uani 1 1 d .
H10 H 0.366050 0.525595 0.390519 0.020 Uiso 1 1 calc R
C11 C 0.29513(13) 0.46452(12) 0.51829(11) 0.0199(3) Uani 1 1 d .
H11 H 0.258407 0.390341 0.489589 0.024 Uiso 1 1 calc R
C12 C 0.28371(13) 0.49330(12) 0.61899(11) 0.0207(3) Uani 1 1 d .
H12 H 0.239090 0.438467 0.658742 0.025 Uiso 1 1 calc R
C13 C 0.33677(14) 0.60125(12) 0.66207(10) 0.0206(3) Uani 1 1 d .
H13 H 0.326324 0.621186 0.730521 0.025 Uiso 1 1 calc R
C14 C 0.40490(14) 0.67966(11) 0.60499(10) 0.0189(2) Uani 1 1 d .
H14 H 0.443722 0.752611 0.634595 0.023 Uiso 1 1 calc R
C15 C 0.51766(12) 0.60098(11) 0.16154(9) 0.0145(2) Uani 1 1 d .
H15 H 0.431623 0.605557 0.179838 0.017 Uiso 1 1 calc R
C16 C 0.55371(12) 0.48960(10) 0.11835(9) 0.0133(2) Uani 1 1 d .
C17 C 0.67646(12) 0.47946(11) 0.08335(9) 0.0155(2) Uani 1 1 d .
H17 H 0.735427 0.547654 0.082654 0.019 Uiso 1 1 calc R
C18 C 0.71136(14) 0.36966(12) 0.04983(10) 0.0210(3) Uani 1 1 d .
H18 H 0.794557 0.361931 0.026239 0.025 Uiso 1 1 calc R
C19 C 0.62376(16) 0.27035(12) 0.05083(11) 0.0249(3) Uani 1 1 d .
H19 H 0.648240 0.194797 0.028597 0.030 Uiso 1 1 calc R
C20 C 0.50169(16) 0.28028(12) 0.08376(11) 0.0245(3) Uani 1 1 d .
H20 H 0.442667 0.212009 0.083433 0.029 Uiso 1 1 calc R
C21 C 0.46556(13) 0.39037(11) 0.11734(10) 0.0192(2) Uani 1 1 d .
H21 H 0.381591 0.397938 0.139392 0.023 Uiso 1 1 calc R
C22 C 0.83654(12) 0.90557(11) 0.32456(9) 0.0144(2) Uani 1 1 d .
H22 H 0.826986 0.978632 0.295003 0.017 Uiso 1 1 calc R
C23 C 0.95787(11) 0.88950(10) 0.37447(9) 0.0126(2) Uani 1 1 d .
C24 C 0.98009(13) 0.78520(11) 0.42141(11) 0.0181(2) Uani 1 1 d .
H24 H 0.915563 0.721034 0.418865 0.022 Uiso 1 1 calc R
C25 C 1.09602(14) 0.77633(12) 0.47123(11) 0.0217(3) Uani 1 1 d .
H25 H 1.111498 0.706311 0.503677 0.026 Uiso 1 1 calc R
C26 C 1.19057(13) 0.87091(12) 0.47370(11) 0.0201(3) Uani 1 1 d .
H26 H 1.270162 0.864824 0.508433 0.024 Uiso 1 1 calc R
C27 C 1.17013(12) 0.97334(12) 0.42634(10) 0.0179(2) Uani 1 1 d .
H27 H 1.235666 1.036564 0.427900 0.021 Uiso 1 1 calc R
C28 C 1.05342(12) 0.98326(11) 0.37655(9) 0.0147(2) Uani 1 1 d .
H28 H 1.038572 1.053392 0.344053 0.018 Uiso 1 1 calc R
Fe2 Fe -0.06976(2) 0.66584(2) 0.76088(2) 0.01585(4) Uani 1 1 d .
Cl3 Cl -0.23841(3) 0.75741(3) 0.71352(3) 0.02467(7) Uani 1 1 d .
Cl4 Cl 0.09805(4) 0.79453(3) 0.78431(3) 0.02919(9) Uani 1 1 d .
Cl5 Cl -0.03449(4) 0.52736(3) 0.64878(3) 0.02849(8) Uani 1 1 d .
Cl6 Cl -0.11007(4) 0.58075(3) 0.89971(3) 0.02795(8) Uani 1 1 d .

loop_
_atom_site_aniso_label
_atom_site_aniso_U_11
_atom_site_aniso_U_22
_atom_site_aniso_U_33
_atom_site_aniso_U_23
_atom_site_aniso_U_13
_atom_site_aniso_U_12
Fe1 0.00956(8) 0.01054(7) 0.01600(9) -0.00012(6) -0.00065(6) -0.00038(6)
Cl1 0.01967(15) 0.01294(12) 0.02284(16) -0.00452(10) -0.00022(12) 0.00047(10)
Cl2 0.01741(14) 0.01758(13) 0.02234(15) 0.00657(11) 0.00118(11) 0.00052(11)
O1 0.0114(4) 0.0163(4) 0.0201(5) -0.0020(3) -0.0007(3) 0.0014(3)
O2 0.0166(4) 0.0143(4) 0.0170(4) 0.0014(3) 0.0024(3) 0.0004(3)
O3 0.0146(4) 0.0131(4) 0.0167(4) -0.0002(3) 0.0011(3) 0.0001(3)
O4 0.0113(4) 0.0155(4) 0.0192(5) 0.0006(3) -0.0018(3) -0.0010(3)
C1 0.0135(5) 0.0151(5) 0.0191(6) -0.0004(4) -0.0011(4) -0.0006(4)
C2 0.0116(5) 0.0164(5) 0.0155(6) -0.0019(4) -0.0007(4) 0.0014(4)
C3 0.0141(6) 0.0163(5) 0.0250(7) -0.0019(5) -0.0016(5) 0.0020(4)
C4 0.0147(6) 0.0187(6) 0.0338(8) -0.0031(5) -0.0018(5) -0.0012(5)
C5 0.0125(6) 0.0257(6) 0.0229(7) -0.0040(5) -0.0015(5) 0.0014(5)
C6 0.0148(6) 0.0246(6) 0.0176(6) 0.0020(5) -0.0008(5) 0.0053(5)
C7 0.0151(6) 0.0189(5) 0.0190(6) 0.0023(5) 0.0002(5) 0.0023(4)
C8 0.0177(6) 0.0133(5) 0.0183(6) 0.0007(4) -0.0011(5) 0.0006(4)
C9 0.0151(5) 0.0140(5) 0.0162(6) 0.0020(4) -0.0003(4) 0.0018(4)
C10 0.0163(6) 0.0174(5) 0.0159(6) 0.0001(4) -0.0002(4) 0.0001(4)
C11 0.0171(6) 0.0191(6) 0.0228(7) 0.0029(5) -0.0015(5) -0.0031(5)
C12 0.0169(6) 0.0230(6) 0.0228(7) 0.0086(5) 0.0013(5) 0.0008(5)
C13 0.0263(7) 0.0214(6) 0.0151(6) 0.0047(5) 0.0014(5) 0.0057(5)
C14 0.0248(7) 0.0148(5) 0.0170(6) 0.0013(4) -0.0022(5) 0.0036(5)
C15 0.0132(5) 0.0152(5) 0.0152(6) 0.0009(4) 0.0009(4) 0.0011(4)
C16 0.0149(5) 0.0127(5) 0.0119(5) 0.0012(4) -0.0012(4) 0.0001(4)
C17 0.0169(6) 0.0163(5) 0.0136(5) 0.0017(4) 0.0019(4) 0.0015(4)
C18 0.0264(7) 0.0197(6) 0.0180(6) 0.0015(5) 0.0046(5) 0.0070(5)
C19 0.0407(9) 0.0152(5) 0.0192(7) -0.0013(5) 0.0028(6) 0.0056(6)
C20 0.0340(8) 0.0146(5) 0.0235(7) -0.0009(5) 0.0013(6) -0.0056(5)
C21 0.0186(6) 0.0179(5) 0.0200(6) -0.0002(5) 0.0003(5) -0.0046(5)
C22 0.0127(5) 0.0150(5) 0.0154(6) 0.0008(4) -0.0003(4) 0.0005(4)
C23 0.0107(5) 0.0137(5) 0.0132(5) -0.0003(4) 0.0002(4) 0.0008(4)
C24 0.0167(6) 0.0131(5) 0.0237(7) 0.0013(4) -0.0035(5) -0.0006(4)
C25 0.0211(6) 0.0163(5) 0.0278(7) 0.0029(5) -0.0067(5) 0.0041(5)
C26 0.0150(6) 0.0206(6) 0.0240(7) -0.0037(5) -0.0055(5) 0.0042(5)
C27 0.0133(5) 0.0188(5) 0.0204(6) -0.0018(5) -0.0016(5) -0.0019(4)
C28 0.0132(5) 0.0155(5) 0.0150(6) 0.0016(4) -0.0001(4) -0.0004(4)
Fe2 0.01547(9) 0.01288(8) 0.01913(9) 0.00241(6) 0.00019(7) -0.00003(6)
Cl3 0.01710(15) 0.02186(15) 0.0358(2) 0.00822(13) -0.00067(13) 0.00246(12)
Cl4 0.02078(16) 0.01681(14) 0.0489(2) 0.00791(14) -0.00992(15) -0.00359(12)
Cl5 0.02550(18) 0.03120(18) 0.02790(19) -0.00981(14) -0.00088(14) 0.00617(14)
Cl6 0.0342(2) 0.02865(17) 0.02300(17) 0.00927(13) 0.00737(14) 0.00629(14)

loop_
_atom_type_symbol
_atom_type_description
_atom_type_scat_dispersion_real
_atom_type_scat_dispersion_imag
_atom_type_scat_source
C C 0.0033 0.0016 'International Tables Vol C Tables 4.2.6.8 and 6.1.1.4'
H H 0.0000 0.0000 'International Tables Vol C Tables 4.2.6.8 and 6.1.1.4'
Cl Cl 0.1484 0.1585 'International Tables Vol C Tables 4.2.6.8 and 6.1.1.4'
Fe Fe 0.3463 0.8444 'International Tables Vol C Tables 4.2.6.8 and 6.1.1.4'
O O 0.0106 0.0060 'International Tables Vol C Tables 4.2.6.8 and 6.1.1.4'

loop_
_geom_angle_atom_site_label_1
_geom_angle_atom_site_label_2
_geom_angle_atom_site_label_3
_geom_angle
Cl2 Fe1 Cl1 99.778(14)
O1 Fe1 Cl1 93.56(3)
O1 Fe1 Cl2 95.08(3)
O1 Fe1 O2 78.68(4)
O1 Fe1 O3 85.87(4)
O1 Fe1 O4 161.87(4)
O2 Fe1 Cl1 90.79(3)
O2 Fe1 Cl2 168.09(3)
O3 Fe1 Cl1 169.55(3)
O3 Fe1 Cl2 90.67(3)
O3 Fe1 O2 78.85(4)
O4 Fe1 Cl1 94.27(3)
O4 Fe1 Cl2 99.66(3)
O4 Fe1 O2 84.89(4)
O4 Fe1 O3 83.49(4)
C1 O1 Fe1 127.90(8)
C8 O2 Fe1 129.37(8)
C15 O3 Fe1 128.39(9)
C22 O4 Fe1 125.64(8)
O1 C1 H1 118.6
O1 C1 C2 122.72(11)
C2 C1 H1 118.6
C3 C2 C1 120.64(11)
C7 C2 C1 118.90(11)
C7 C2 C3 120.45(12)
C2 C3 H3 120.3
C4 C3 C2 119.41(12)
C4 C3 H3 120.3
C3 C4 H4 120.0
C3 C4 C5 119.99(13)
C5 C4 H4 120.0
C4 C5 H5 119.5
C6 C5 C4 120.92(13)
C6 C5 H5 119.5
C5 C6 H6 120.2
C7 C6 C5 119.58(12)
C7 C6 H6 120.2
C2 C7 H7 120.2
C6 C7 C2 119.63(12)
C6 C7 H7 120.2
O2 C8 H8 118.1
O2 C8 C9 123.80(12)
C9 C8 H8 118.1
C10 C9 C8 121.58(12)
C14 C9 C8 118.01(12)
C14 C9 C10 120.40(12)
C9 C10 H10 120.4
C11 C10 C9 119.19(13)
C11 C10 H10 120.4
C10 C11 H11 120.0
C10 C11 C12 120.06(13)
C12 C11 H11 120.0
C11 C12 H12 119.7
C13 C12 C11 120.70(13)
C13 C12 H12 119.7
C12 C13 H13 120.1
C14 C13 C12 119.72(13)
C14 C13 H13 120.1
C9 C14 H14 120.1
C13 C14 C9 119.88(13)
C13 C14 H14 120.1
O3 C15 H15 118.3
O3 C15 C16 123.32(12)
C16 C15 H15 118.3
C17 C16 C15 121.06(11)
C21 C16 C15 118.34(12)
C21 C16 C17 120.50(12)
C16 C17 H17 120.2
C18 C17 C16 119.64(12)
C18 C17 H17 120.2
C17 C18 H18 120.2
C17 C18 C19 119.63(13)
C19 C18 H18 120.2
C18 C19 H19 119.5
C20 C19 C18 120.93(13)
C20 C19 H19 119.5
C19 C20 H20 120.1
C19 C20 C21 119.87(13)
C21 C20 H20 120.1
C16 C21 H21 120.3
C20 C21 C16 119.41(13)
C20 C21 H21 120.3
O4 C22 H22 118.1
O4 C22 C23 123.73(11)
C23 C22 H22 118.1
C24 C23 C22 122.10(11)
C28 C23 C22 117.59(11)
C28 C23 C24 120.30(11)
C23 C24 H24 120.2
C25 C24 C23 119.69(12)
C25 C24 H24 120.2
C24 C25 H25 120.2
C24 C25 C26 119.61(12)
C26 C25 H25 120.2
C25 C26 H26 119.5
C27 C26 C25 121.05(12)
C27 C26 H26 119.5
C26 C27 H27 120.2
C26 C27 C28 119.69(12)
C28 C27 H27 120.2
C23 C28 H28 120.2
C27 C28 C23 119.64(11)
C27 C28 H28 120.2
Cl4 Fe2 Cl3 109.716(15)
Cl4 Fe2 Cl6 109.891(18)
Cl5 Fe2 Cl3 109.954(17)
Cl5 Fe2 Cl4 110.510(18)
Cl5 Fe2 Cl6 107.827(17)
Cl6 Fe2 Cl3 108.906(17)

loop_
_geom_bond_atom_site_label_1
_geom_bond_atom_site_label_2
_geom_bond_distance
Fe1 Cl1 2.2482(4)
Fe1 Cl2 2.2293(4)
Fe1 O1 2.0637(9)
Fe1 O2 2.1255(9)
Fe1 O3 2.0942(9)
Fe1 O4 2.0644(9)
O1 C1 1.2359(15)
O2 C8 1.2322(16)
O3 C15 1.2343(15)
O4 C22 1.2409(15)
C1 H1 0.9500
C1 C2 1.4421(17)
C2 C3 1.4003(18)
C2 C7 1.3995(18)
C3 H3 0.9500
C3 C4 1.3810(19)
C4 H4 0.9500
C4 C5 1.392(2)
C5 H5 0.9500
C5 C6 1.388(2)
C6 H6 0.9500
C6 C7 1.3875(18)
C7 H7 0.9500
C8 H8 0.9500
C8 C9 1.4472(18)
C9 C10 1.4008(18)
C9 C14 1.3945(19)
C10 H10 0.9500
C10 C11 1.3849(18)
C11 H11 0.9500
C11 C12 1.390(2)
C12 H12 0.9500
C12 C13 1.387(2)
C13 H13 0.9500
C13 C14 1.3820(19)
C14 H14 0.9500
C15 H15 0.9500
C15 C16 1.4453(17)
C16 C17 1.4006(18)
C16 C21 1.3950(17)
C17 H17 0.9500
C17 C18 1.3828(18)
C18 H18 0.9500
C18 C19 1.394(2)
C19 H19 0.9500
C19 C20 1.383(2)
C20 H20 0.9500
C20 C21 1.391(2)
C21 H21 0.9500
C22 H22 0.9500
C22 C23 1.4451(17)
C23 C24 1.4038(17)
C23 C28 1.3976(17)
C24 H24 0.9500
C24 C25 1.3789(19)
C25 H25 0.9500
C25 C26 1.3973(19)
C26 H26 0.9500
C26 C27 1.3840(19)
C27 H27 0.9500
C27 C28 1.3880(18)
C28 H28 0.9500
Fe2 Cl3 2.2140(4)
Fe2 Cl4 2.1921(4)
Fe2 Cl5 2.1805(4)
Fe2 Cl6 2.1935(4)

loop_
_geom_torsion_atom_site_label_1
_geom_torsion_atom_site_label_2
_geom_torsion_atom_site_label_3
_geom_torsion_atom_site_label_4
_geom_torsion
Fe1 O1 C1 C2 -176.18(9)
Fe1 O2 C8 C9 167.71(9)
Fe1 O3 C15 C16 -170.48(9)
Fe1 O4 C22 C23 176.37(9)
O1 C1 C2 C3 7.4(2)
O1 C1 C2 C7 -173.29(13)
O2 C8 C9 C10 1.3(2)
O2 C8 C9 C14 -177.28(13)
O3 C15 C16 C17 -4.58(19)
O3 C15 C16 C21 171.89(12)
O4 C22 C23 C24 -0.9(2)
O4 C22 C23 C28 -179.61(12)
C1 C2 C3 C4 -179.80(13)
C1 C2 C7 C6 179.49(12)
C2 C3 C4 C5 0.3(2)
C3 C2 C7 C6 -1.2(2)
C3 C4 C5 C6 -1.2(2)
C4 C5 C6 C7 0.9(2)
C5 C6 C7 C2 0.3(2)
C7 C2 C3 C4 0.9(2)
C8 C9 C10 C11 179.80(12)
C8 C9 C14 C13 178.38(12)
C9 C10 C11 C12 1.7(2)
C10 C9 C14 C13 -0.2(2)
C10 C11 C12 C13 0.0(2)
C11 C12 C13 C14 -1.9(2)
C12 C13 C14 C9 2.0(2)
C14 C9 C10 C11 -1.62(19)
C15 C16 C17 C18 174.82(12)
C15 C16 C21 C20 -174.72(13)
C16 C17 C18 C19 0.3(2)
C17 C16 C21 C20 1.8(2)
C17 C18 C19 C20 0.8(2)
C18 C19 C20 C21 -0.6(2)
C19 C20 C21 C16 -0.7(2)
C21 C16 C17 C18 -1.57(19)
C22 C23 C24 C25 -177.52(13)
C22 C23 C28 C27 177.97(12)
C23 C24 C25 C26 -0.6(2)
C24 C23 C28 C27 -0.76(19)
C24 C25 C26 C27 -0.4(2)
C25 C26 C27 C28 0.8(2)
C26 C27 C28 C23 -0.2(2)
C28 C23 C24 C25 1.2(2)
